data_4127690
loop_
_publ_author_name
'Wu, Zhi-Chen'
'Boger, Dale L.'

_publ_section_title
;
 Synthesis, Characterization, and Cycloaddition Reactivity of a Monocyclic
 Aromatic 1,2,3,5-Tetrazine.
;
_journal_issue 41
_journal_name_full 'Journal of the American Chemical Society'
_journal_page_first 16388
_journal_page_last 16397
_journal_paper_doi 10.1021/jacs.9b07744
_journal_volume 141
_journal_year 2019
_chemical_formula_moiety 'C14 H10 N4'
_chemical_formula_sum 'C14 H10 N4'
_chemical_formula_weight 234.26
_space_group_crystal_system orthorhombic
_space_group_IT_number 19
_space_group_name_Hall 'P 2ac 2ab'
_space_group_name_H-M_alt 'P 21 21 21'
_symmetry_space_group_name_Hall 'P 2ac 2ab'
_symmetry_space_group_name_H-M 'P 21 21 21'
_atom_sites_solution_hydrogens geom
_audit_creation_date 2018-11-19
_audit_creation_method
;
Olex2 1.2-beta
(compiled 2018.05.29 svn.r3508 for OlexSys, GUI svn.r5506)
;
_cell_angle_alpha 90
_cell_angle_beta 90
_cell_angle_gamma 90
_cell_formula_units_Z 4
_cell_length_a 3.8362(5)
_cell_length_b 13.7755(18)
_cell_length_c 20.821(2)
_cell_measurement_reflns_used 1290
_cell_measurement_temperature 100(2)
_cell_measurement_theta_max 25.05
_cell_measurement_theta_min 2.45
_cell_volume 1100.3(2)
_computing_cell_refinement 'SAINT v8.38A (Bruker, 2017)'
_computing_data_collection 'APEX3 v2017.3-0 (Bruker, 2017)'
_computing_data_reduction 'SAINT v8.38A (Bruker, 2017)'
_computing_molecular_graphics 'Olex2 (Dolomanov et al., 2009)'
_computing_publication_material 'Olex2 (Dolomanov et al., 2009)'
_computing_structure_refinement 'XL (Sheldrick, 2008)'
_computing_structure_solution 'ShelXT (Sheldrick, 2015)'
_diffrn_ambient_temperature 100.0
_diffrn_detector 'Bruker APEX-II CCD'
_diffrn_detector_area_resol_mean 8.258
_diffrn_detector_type 'CCD Area Detector'
_diffrn_measured_fraction_theta_full 0.998
_diffrn_measured_fraction_theta_max 0.998
_diffrn_measurement_device 'Kappa Four-Circle Diffractometer'
_diffrn_measurement_device_type 'Bruker APEX II Ultra'
_diffrn_measurement_method '\w and \f scans'
_diffrn_radiation_monochromator 'Double Bounce Multilayer Mirrors'
_diffrn_radiation_probe x-ray
_diffrn_radiation_type MoK\a
_diffrn_radiation_wavelength 0.71073
_diffrn_reflns_av_R_equivalents 0.0520
_diffrn_reflns_av_unetI/netI 0.0671
_diffrn_reflns_Laue_measured_fraction_full 0.998
_diffrn_reflns_Laue_measured_fraction_max 0.998
_diffrn_reflns_limit_h_max 4
_diffrn_reflns_limit_h_min -4
_diffrn_reflns_limit_k_max 16
_diffrn_reflns_limit_k_min -16
_diffrn_reflns_limit_l_max 15
_diffrn_reflns_limit_l_min -25
_diffrn_reflns_number 7200
_diffrn_reflns_point_group_measured_fraction_full 0.997
_diffrn_reflns_point_group_measured_fraction_max 0.997
_diffrn_reflns_theta_full 25.242
_diffrn_reflns_theta_max 25.661
_diffrn_reflns_theta_min 1.773
_diffrn_source 'Micro Focus Rotating Anode'
_diffrn_source_type 'Bruker TXS'
_diffrn_standards_number 0
_exptl_absorpt_coefficient_mu 0.089
_exptl_absorpt_correction_T_max 0.7454
_exptl_absorpt_correction_T_min 0.6903
_exptl_absorpt_correction_type multi-scan
_exptl_absorpt_process_details
'SADABS-2016/2 (Bruker,2016/2) was used for absorption correction. wR2(int) was 0.0946 before and 0.0462 after correction. The Ratio of minimum to maximum transmission is 0.9261. The \l/2 correction factor is Not present.'
_exptl_crystal_colour yellow
_exptl_crystal_colour_primary yellow
_exptl_crystal_density_diffrn 1.414
_exptl_crystal_description needle
_exptl_crystal_F_000 488
_exptl_crystal_size_max 0.25
_exptl_crystal_size_mid 0.04
_exptl_crystal_size_min 0.04
_refine_diff_density_max 0.181
_refine_diff_density_min -0.193
_refine_diff_density_rms 0.047
_refine_ls_abs_structure_details
;
 Flack x determined using 458 quotients [(I+)-(I-)]/[(I+)+(I-)]
 (Parsons, Flack and Wagner, Acta Cryst. B69 (2013) 249-259).
;
_refine_ls_abs_structure_Flack -1.6(10)
_refine_ls_extinction_method none
_refine_ls_goodness_of_fit_ref 1.002
_refine_ls_hydrogen_treatment constr
_refine_ls_matrix_type full
_refine_ls_number_parameters 163
_refine_ls_number_reflns 2090
_refine_ls_number_restraints 0
_refine_ls_restrained_S_all 1.002
_refine_ls_R_factor_all 0.0825
_refine_ls_R_factor_gt 0.0475
_refine_ls_shift/su_max 0.000
_refine_ls_shift/su_mean 0.000
_refine_ls_structure_factor_coef Fsqd
_refine_ls_weighting_details 'w=1/[\s^2^(Fo^2^)+(0.0398P)^2^] where P=(Fo^2^+2Fc^2^)/3'
_refine_ls_weighting_scheme calc
_refine_ls_wR_factor_gt 0.0842
_refine_ls_wR_factor_ref 0.0949
_reflns_Friedel_coverage 0.635
_reflns_Friedel_fraction_full 0.997
_reflns_Friedel_fraction_max 0.996
_reflns_number_gt 1483
_reflns_number_total 2090
_reflns_threshold_expression 'I > 2\s(I)'
_cod_data_source_file ja9b07744_si_002.cif
_cod_data_source_block boger96
_cod_depositor_comments
;
The following automatic conversions were performed:

'_diffrn_radiation_probe' value 'X-ray' changed to 'x-ray' according
to
/home/data/users/saulius/crontab/automatic-downloads/current/ACS/lib/dictionaries/cif_core.dic
dictionary named 'cif_core.dic' version 2.4.2 from 2011-04-26.

Automatic conversion script
Id: cif_fix_values 4973 2017-02-22 13:04:09Z antanas 
;
_cod_database_code 4127690
_shelx_shelxl_version_number 2016/6
_shelx_space_group_comment
;
The symmetry employed for this shelxl refinement is uniquely defined
by the following loop, which should always be used as a source of
symmetry information in preference to the above space-group names.
They are only intended as comments.
;
_shelx_estimated_absorpt_t_max 0.996
_shelx_estimated_absorpt_t_min 0.978
_olex2_refinement_description
;
1. Fixed Uiso
 At 1.2 times of:
  All C(H) groups
2.a Aromatic/amide H refined with riding coordinates:
 C4(H4), C5(H5), C6(H6), C7(H7), C8(H8), C10(H10), C11(H11), C12(H12),
 C13(H13), C14(H14)
;
_olex2_submission_special_instructions 'No special instructions were received'

loop_
_space_group_symop_operation_xyz
'x, y, z'
'-x+1/2, -y, z+1/2'
'-x, y+1/2, -z+1/2'
'x+1/2, -y+1/2, -z'

loop_
_atom_site_label
_atom_site_type_symbol
_atom_site_fract_x
_atom_site_fract_y
_atom_site_fract_z
_atom_site_U_iso_or_equiv
_atom_site_adp_type
_atom_site_occupancy
_atom_site_site_symmetry_order
_atom_site_calc_flag
_atom_site_refinement_flags_posn
N1 N 0.6155(6) 0.6193(2) 0.63322(12) 0.0163(6) Uani 1 1 d .
N2 N 0.8936(7) 0.53691(18) 0.71930(13) 0.0178(7) Uani 1 1 d .
N3 N 0.9999(7) 0.6212(2) 0.74321(12) 0.0203(6) Uani 1 1 d .
N4 N 0.9216(7) 0.70452(18) 0.71480(12) 0.0179(7) Uani 1 1 d .
C1 C 0.7054(9) 0.5380(2) 0.66432(16) 0.0141(8) Uani 1 1 d .
C2 C 0.7271(8) 0.7016(2) 0.66047(16) 0.0155(8) Uani 1 1 d .
C3 C 0.5929(9) 0.4437(2) 0.63854(15) 0.0137(8) Uani 1 1 d .
C4 C 0.4330(9) 0.4383(2) 0.57818(14) 0.0156(8) Uani 1 1 d .
H4 H 0.395390 0.495906 0.554024 0.019 Uiso 1 1 calc R
C5 C 0.3295(9) 0.3497(2) 0.55356(17) 0.0175(8) Uani 1 1 d .
H5 H 0.227230 0.346240 0.512073 0.021 Uiso 1 1 calc R
C6 C 0.3753(9) 0.2656(2) 0.58960(15) 0.0182(8) Uani 1 1 d .
H6 H 0.296300 0.204958 0.573379 0.022 Uiso 1 1 calc R
C7 C 0.5352(9) 0.2701(2) 0.64884(15) 0.0187(8) Uani 1 1 d .
H7 H 0.571453 0.212464 0.672963 0.022 Uiso 1 1 calc R
C8 C 0.6431(8) 0.3587(2) 0.67317(16) 0.0182(8) Uani 1 1 d .
H8 H 0.752692 0.361407 0.714045 0.022 Uiso 1 1 calc R
C9 C 0.6386(9) 0.7949(2) 0.63029(15) 0.0155(8) Uani 1 1 d .
C10 C 0.4805(9) 0.7968(2) 0.56992(15) 0.0171(8) Uani 1 1 d .
H10 H 0.426070 0.737618 0.548719 0.020 Uiso 1 1 calc R
C11 C 0.4028(8) 0.8844(2) 0.54085(14) 0.0182(7) Uani 1 1 d .
H11 H 0.299053 0.885281 0.499425 0.022 Uiso 1 1 calc R
C12 C 0.4755(9) 0.9703(2) 0.57185(15) 0.0190(9) Uani 1 1 d .
H12 H 0.421272 1.030294 0.551661 0.023 Uiso 1 1 calc R
C13 C 0.6271(10) 0.9700(2) 0.63227(16) 0.0205(9) Uani 1 1 d .
H13 H 0.674263 1.029556 0.653621 0.025 Uiso 1 1 calc R
C14 C 0.7096(8) 0.8825(2) 0.66137(15) 0.0183(8) Uani 1 1 d .
H14 H 0.814925 0.882180 0.702665 0.022 Uiso 1 1 calc R

loop_
_atom_site_aniso_label
_atom_site_aniso_U_11
_atom_site_aniso_U_22
_atom_site_aniso_U_33
_atom_site_aniso_U_23
_atom_site_aniso_U_13
_atom_site_aniso_U_12
N1 0.0149(14) 0.0179(14) 0.0161(15) -0.0014(14) 0.0013(12) 0.0007(14)
N2 0.0165(17) 0.0194(17) 0.0175(16) -0.0022(12) -0.0025(15) -0.0003(12)
N3 0.0195(14) 0.0216(15) 0.0198(16) 0.0002(14) -0.0001(12) 0.0013(14)
N4 0.0169(16) 0.0203(17) 0.0166(16) 0.0024(13) -0.0008(14) 0.0019(14)
C1 0.0106(18) 0.021(2) 0.0106(19) 0.0017(15) 0.0046(15) 0.0031(14)
C2 0.0107(17) 0.021(2) 0.015(2) -0.0029(16) 0.0022(15) -0.0010(14)
C3 0.0129(19) 0.0150(18) 0.0133(19) -0.0004(14) 0.0032(16) 0.0011(14)
C4 0.0143(19) 0.0168(19) 0.0157(19) 0.0030(15) 0.0008(16) 0.0002(15)
C5 0.0160(18) 0.0215(19) 0.0149(19) -0.0012(15) -0.0007(15) 0.0018(15)
C6 0.0133(18) 0.0168(18) 0.025(2) -0.0049(15) 0.0057(16) 0.0003(15)
C7 0.0159(18) 0.0165(17) 0.024(2) 0.0032(15) 0.0028(16) 0.0029(15)
C8 0.0154(18) 0.023(2) 0.0158(19) 0.0003(15) -0.0011(15) 0.0017(15)
C9 0.0094(17) 0.0195(19) 0.018(2) 0.0010(16) 0.0037(16) 0.0027(15)
C10 0.0138(17) 0.0182(19) 0.0191(19) -0.0017(16) 0.0021(17) -0.0018(16)
C11 0.0186(17) 0.0209(18) 0.0150(18) 0.0014(16) 0.0004(14) 0.0015(19)
C12 0.0163(19) 0.017(2) 0.024(2) 0.0014(16) 0.0008(19) 0.0000(15)
C13 0.021(2) 0.015(2) 0.026(2) -0.0047(16) 0.001(2) -0.0034(15)
C14 0.0164(18) 0.0225(18) 0.0159(19) -0.0050(19) 0.0010(14) -0.0004(18)

loop_
_atom_type_symbol
_atom_type_description
_atom_type_scat_dispersion_real
_atom_type_scat_dispersion_imag
_atom_type_scat_source
C C 0.0033 0.0016 'International Tables Vol C Tables 4.2.6.8 and 6.1.1.4'
H H 0.0000 0.0000 'International Tables Vol C Tables 4.2.6.8 and 6.1.1.4'
N N 0.0061 0.0033 'International Tables Vol C Tables 4.2.6.8 and 6.1.1.4'

loop_
_geom_angle_atom_site_label_1
_geom_angle_atom_site_label_2
_geom_angle_atom_site_label_3
_geom_angle
C2 N1 C1 114.9(3)
N3 N2 C1 118.1(2)
N4 N3 N2 121.4(2)
N3 N4 C2 118.1(3)
N1 C1 N2 123.8(3)
N1 C1 C3 119.1(3)
N2 C1 C3 117.1(3)
N1 C2 N4 123.8(3)
N1 C2 C9 119.0(3)
N4 C2 C9 117.2(3)
C4 C3 C1 120.2(3)
C8 C3 C1 121.0(3)
C8 C3 C4 118.8(3)
C3 C4 H4 119.8
C5 C4 C3 120.3(3)
C5 C4 H4 119.8
C4 C5 H5 120.0
C4 C5 C6 120.0(3)
C6 C5 H5 120.0
C5 C6 H6 120.0
C7 C6 C5 120.0(3)
C7 C6 H6 120.0
C6 C7 H7 120.0
C6 C7 C8 120.0(3)
C8 C7 H7 120.0
C3 C8 H8 119.6
C7 C8 C3 120.8(3)
C7 C8 H8 119.6
C10 C9 C2 120.1(3)
C10 C9 C14 119.0(3)
C14 C9 C2 120.8(3)
C9 C10 H10 119.9
C11 C10 C9 120.3(3)
C11 C10 H10 119.9
C10 C11 H11 119.9
C12 C11 C10 120.1(3)
C12 C11 H11 119.9
C11 C12 H12 119.7
C11 C12 C13 120.5(3)
C13 C12 H12 119.7
C12 C13 H13 120.2
C14 C13 C12 119.7(3)
C14 C13 H13 120.2
C9 C14 H14 119.8
C13 C14 C9 120.3(3)
C13 C14 H14 119.8

loop_
_geom_bond_atom_site_label_1
_geom_bond_atom_site_label_2
_geom_bond_distance
N1 C1 1.339(4)
N1 C2 1.338(4)
N2 N3 1.328(3)
N2 C1 1.353(4)
N3 N4 1.326(3)
N4 C2 1.356(4)
C1 C3 1.470(4)
C2 C9 1.470(4)
C3 C4 1.400(4)
C3 C8 1.388(4)
C4 H4 0.9500
C4 C5 1.382(4)
C5 H5 0.9500
C5 C6 1.392(4)
C6 H6 0.9500
C6 C7 1.379(4)
C7 H7 0.9500
C7 C8 1.385(4)
C8 H8 0.9500
C9 C10 1.396(4)
C9 C14 1.397(4)
C10 H10 0.9500
C10 C11 1.383(4)
C11 H11 0.9500
C11 C12 1.377(4)
C12 H12 0.9500
C12 C13 1.386(4)
C13 H13 0.9500
C13 C14 1.386(4)
C14 H14 0.9500
